data_7243387
loop_
_publ_author_name
'Ejarque, Daniel'
'Calvet, Teresa'
'Font-Bardia, Merc\`e'
'Pons, Josefina'

_publ_section_title
;
 Steric crowding of a series of pyridine based ligands influencing the
 photophysical properties of Zn(II) complexes
;
_journal_issue 35
_journal_name_full CrystEngComm
_journal_page_first 6199
_journal_page_last 6213
_journal_paper_doi 10.1039/D1CE00833A
_journal_volume 23
_journal_year 2021
_chemical_formula_moiety 'C27 H25 N3 O6 Zn'
_chemical_formula_sum 'C27 H25 N3 O6 Zn'
_chemical_formula_weight 552.87
_space_group_crystal_system monoclinic
_space_group_IT_number 14
_space_group_name_Hall '-P 2yn'
_space_group_name_H-M_alt 'P 1 21/n 1'
_atom_sites_solution_hydrogens geom
_audit_creation_method SHELXL-2018/3
_audit_update_record
;
2021-05-14 deposited with the CCDC.	2021-07-26 downloaded from the CCDC.
;
_cell_angle_alpha 90
_cell_angle_beta 103.030(2)
_cell_angle_gamma 90
_cell_formula_units_Z 4
_cell_length_a 14.0509(7)
_cell_length_b 10.1555(5)
_cell_length_c 17.9303(10)
_cell_measurement_reflns_used 9909
_cell_measurement_temperature 100(2)
_cell_measurement_theta_max 30.36
_cell_measurement_theta_min 2.50
_cell_volume 2492.7(2)
_computing_cell_refinement 'Bruker SAINT'
_computing_data_collection 'Bruker APEX3'
_computing_data_reduction 'Bruker SAINT'
_computing_molecular_graphics 'Bruker SHELXTL'
_computing_publication_material 'Bruker SHELXTL'
_computing_structure_refinement 'SHELXL-2018/3 (Sheldrick, 2018)'
_computing_structure_solution 'SHELXT 2014/5 (Sheldrick, 2014)'
_diffrn_ambient_temperature 100(2)
_diffrn_measured_fraction_theta_full 0.997
_diffrn_measured_fraction_theta_max 0.994
_diffrn_measurement_device_type 'D8 Venture'
_diffrn_measurement_method '\f and \w scans'
_diffrn_radiation_type MoK\a
_diffrn_radiation_wavelength 0.71073
_diffrn_reflns_av_R_equivalents 0.0477
_diffrn_reflns_av_unetI/netI 0.0344
_diffrn_reflns_Laue_measured_fraction_full 0.997
_diffrn_reflns_Laue_measured_fraction_max 0.994
_diffrn_reflns_limit_h_max 19
_diffrn_reflns_limit_h_min -20
_diffrn_reflns_limit_k_max 14
_diffrn_reflns_limit_k_min 0
_diffrn_reflns_limit_l_max 25
_diffrn_reflns_limit_l_min 0
_diffrn_reflns_number 7618
_diffrn_reflns_point_group_measured_fraction_full 0.997
_diffrn_reflns_point_group_measured_fraction_max 0.994
_diffrn_reflns_theta_full 25.242
_diffrn_reflns_theta_max 30.585
_diffrn_reflns_theta_min 2.320
_diffrn_source microfocus
_exptl_absorpt_coefficient_mu 1.033
_exptl_absorpt_correction_T_max 0.7461
_exptl_absorpt_correction_T_min 0.6269
_exptl_absorpt_correction_type multi-scan
_exptl_absorpt_process_details sadabs
_exptl_crystal_colour colourless
_exptl_crystal_density_diffrn 1.473
_exptl_crystal_description prism
_exptl_crystal_F_000 1144
_exptl_crystal_size_max 0.350
_exptl_crystal_size_mid 0.280
_exptl_crystal_size_min 0.240
_refine_diff_density_max 2.036
_refine_diff_density_min -1.609
_refine_diff_density_rms 0.094
_refine_ls_extinction_method none
_refine_ls_goodness_of_fit_ref 1.049
_refine_ls_hydrogen_treatment constr
_refine_ls_matrix_type full
_refine_ls_number_parameters 306
_refine_ls_number_reflns 7618
_refine_ls_number_restraints 6
_refine_ls_restrained_S_all 1.049
_refine_ls_R_factor_all 0.0670
_refine_ls_R_factor_gt 0.0559
_refine_ls_shift/su_max 0.002
_refine_ls_shift/su_mean 0.000
_refine_ls_structure_factor_coef Fsqd
_refine_ls_weighting_details 'w=1/[\s^2^(Fo^2^)+(0.0713P)^2^+3.7346P] where P=(Fo^2^+2Fc^2^)/3'
_refine_ls_weighting_scheme calc
_refine_ls_wR_factor_gt 0.1422
_refine_ls_wR_factor_ref 0.1521
_reflns_Friedel_coverage 0.000
_reflns_number_gt 6307
_reflns_number_total 7618
_reflns_threshold_expression 'I > 2\s(I)'
_cod_data_source_file d1ce00833a2.cif
_cod_data_source_block C20ZB57_0m_aa
_cod_depositor_comments 'Adding full bibliography for 7243387--7243392.cif.'
_cod_original_sg_symbol_H-M 'P 21/n'
_cod_database_code 7243387
_shelx_shelxl_version_number 2018/3
_shelx_space_group_comment
;
The symmetry employed for this shelxl refinement is uniquely defined
by the following loop, which should always be used as a source of
symmetry information in preference to the above space-group names.
They are only intended as comments.
;

loop_
_space_group_symop_operation_xyz
'x, y, z'
'-x+1/2, y+1/2, -z+1/2'
'-x, -y, -z'
'x-1/2, -y-1/2, z-1/2'

loop_
_atom_site_label
_atom_site_type_symbol
_atom_site_fract_x
_atom_site_fract_y
_atom_site_fract_z
_atom_site_U_iso_or_equiv
_atom_site_adp_type
_atom_site_occupancy
_atom_site_site_symmetry_order
_atom_site_calc_flag
_atom_site_refinement_flags_posn
_atom_site_refinement_flags_adp
_atom_site_refinement_flags_occupancy
_atom_site_disorder_assembly
_atom_site_disorder_group
O1 O 0.22293(13) 0.71661(16) 0.60649(10) 0.0267(3) Uani 1 1 d . . . . .
Zn1 Zn 0.27894(2) 0.56139(3) 0.66681(2) 0.02625(10) Uani 1 1 d . U . . .
O2 O 0.34586(14) 0.7967(2) 0.69190(12) 0.0420(5) Uani 1 1 d . . . . .
O3 O 0.24511(15) 1.0385(2) 0.72762(11) 0.0368(5) Uani 1 1 d . . . . .
O4 O 0.37491(12) 0.49257(19) 0.55758(10) 0.0260(3) Uani 1 1 d . U . . .
O5 O 0.41339(12) 0.49696(18) 0.68523(9) 0.0246(3) Uani 1 1 d . . . . .
O6 O 0.47163(13) 0.19028(18) 0.58262(10) 0.0275(3) Uani 1 1 d . . . . .
N1 N 0.32210(14) 1.04665(18) 0.63032(11) 0.0201(3) Uani 1 1 d . . . . .
H1 H 0.363008 1.089057 0.608281 0.024 Uiso 1 1 calc R U . . .
N2 N 0.55181(13) 0.36996(18) 0.55528(10) 0.0189(3) Uani 1 1 d . . . . .
H2 H 0.586845 0.405691 0.525639 0.023 Uiso 1 1 calc R U . . .
C1 C 0.27952(16) 0.8108(2) 0.63451(13) 0.0231(4) Uani 1 1 d . . . . .
C2 C 0.26744(15) 0.9397(2) 0.59154(12) 0.0193(4) Uani 1 1 d . . . . .
C3 C 0.21422(17) 0.9437(2) 0.51944(13) 0.0229(4) Uani 1 1 d . . . . .
H3 H 0.184587 0.862236 0.501397 0.028 Uiso 1 1 calc R U . . .
C4 C 0.19340(19) 1.0507(2) 0.46340(14) 0.0280(5) Uani 1 1 d . . . . .
C5 C 0.1113(2) 1.0379(3) 0.40351(16) 0.0388(6) Uani 1 1 d . . . . .
H5 H 0.072075 0.961121 0.400676 0.047 Uiso 1 1 calc R U . . .
C6 C 0.0855(3) 1.1346(4) 0.34785(17) 0.0492(8) Uani 1 1 d . . . . .
H6 H 0.028323 1.124707 0.308236 0.059 Uiso 1 1 calc R U . . .
C7 C 0.1427(3) 1.2442(4) 0.3503(2) 0.0625(11) Uani 1 1 d . . . . .
H7 H 0.125476 1.310535 0.312294 0.075 Uiso 1 1 calc R U . . .
C8 C 0.2255(3) 1.2581(4) 0.4082(2) 0.0611(11) Uani 1 1 d . . . . .
H8 H 0.265751 1.333563 0.409434 0.073 Uiso 1 1 calc R U . . .
C9 C 0.2502(2) 1.1630(3) 0.46454(18) 0.0409(7) Uani 1 1 d . . . . .
H9 H 0.306710 1.174614 0.504524 0.049 Uiso 1 1 calc R U . . .
C10 C 0.31261(18) 1.0843(3) 0.69992(14) 0.0276(5) Uani 1 1 d . . . . .
C11 C 0.3860(2) 1.1810(3) 0.74218(16) 0.0363(6) Uani 1 1 d . . . . .
H11A H 0.426670 1.212884 0.708203 0.055 Uiso 1 1 calc R U . . .
H11B H 0.427321 1.137857 0.786804 0.055 Uiso 1 1 calc R U . . .
H11C H 0.351800 1.255459 0.759141 0.055 Uiso 1 1 calc R U . . .
C12 C 0.43458(15) 0.4777(2) 0.62012(12) 0.0198(4) Uani 1 1 d . U . . .
C13 C 0.53872(15) 0.4387(2) 0.62121(12) 0.0186(4) Uani 1 1 d . . . . .
C14 C 0.61175(16) 0.4762(2) 0.67917(13) 0.0235(4) Uani 1 1 d . . . . .
H14 H 0.592347 0.531044 0.716016 0.028 Uiso 1 1 calc R U . . .
C15 C 0.71671(17) 0.4467(2) 0.69524(15) 0.0267(5) Uani 1 1 d . . . . .
C16 C 0.7621(2) 0.3657(3) 0.6514(2) 0.0454(8) Uani 1 1 d . . . . .
H16 H 0.725240 0.329358 0.604981 0.054 Uiso 1 1 calc R U . . .
C17 C 0.8614(2) 0.3374(4) 0.6752(3) 0.0614(11) Uani 1 1 d . . . . .
H17 H 0.891060 0.279994 0.645214 0.074 Uiso 1 1 calc R U . . .
C18 C 0.9176(2) 0.3913(3) 0.7414(2) 0.0472(8) Uani 1 1 d . . . . .
H18 H 0.985124 0.370747 0.757162 0.057 Uiso 1 1 calc R U . . .
C19 C 0.8746(2) 0.4745(4) 0.78387(19) 0.0453(8) Uani 1 1 d . . . . .
H19 H 0.912965 0.513629 0.828840 0.054 Uiso 1 1 calc R U . . .
C20 C 0.7752(2) 0.5025(4) 0.76193(16) 0.0385(6) Uani 1 1 d . . . . .
H20 H 0.746389 0.560092 0.792361 0.046 Uiso 1 1 calc R U . . .
C21 C 0.51116(16) 0.2507(2) 0.53769(12) 0.0216(4) Uani 1 1 d . . . . .
C22 C 0.5166(2) 0.1953(3) 0.46093(15) 0.0322(5) Uani 1 1 d . . . . .
H22A H 0.451734 0.198753 0.426389 0.048 Uiso 1 1 calc R U . . .
H22B H 0.538939 0.103741 0.467047 0.048 Uiso 1 1 calc R U . . .
H22C H 0.562581 0.247444 0.439354 0.048 Uiso 1 1 calc R U . . .
N3 N 0.1727(3) 0.4301(4) 0.6046(2) 0.0645(4) Uani 1 1 d . U . . .
C23 C 0.1457(3) 0.3224(5) 0.6349(3) 0.0645(4) Uani 1 1 d . U . . .
H23 H 0.174085 0.301592 0.686836 0.077 Uiso 1 1 calc R U . . .
C24 C 0.0779(3) 0.2409(5) 0.5931(3) 0.0645(4) Uani 1 1 d . U . . .
H24 H 0.060933 0.164077 0.617461 0.077 Uiso 1 1 calc R U . . .
C25 C 0.0340(3) 0.2609(5) 0.5212(3) 0.0645(4) Uani 1 1 d . U . . .
H25 H -0.013905 0.201768 0.494053 0.077 Uiso 1 1 calc R U . . .
C26 C 0.0613(3) 0.3730(5) 0.4872(3) 0.0645(4) Uani 1 1 d . U . . .
H26 H 0.031255 0.394655 0.435761 0.077 Uiso 1 1 calc R U . . .
C27 C 0.1345(3) 0.4540(5) 0.5304(3) 0.0645(4) Uani 1 1 d . . . . .
H27 H 0.157300 0.527331 0.506550 0.077 Uiso 1 1 calc R U . . .

loop_
_atom_site_aniso_label
_atom_site_aniso_U_11
_atom_site_aniso_U_22
_atom_site_aniso_U_33
_atom_site_aniso_U_23
_atom_site_aniso_U_13
_atom_site_aniso_U_12
O1 0.0318(9) 0.0193(7) 0.0295(8) 0.0044(6) 0.0078(7) 0.0013(6)
Zn1 0.02626(15) 0.02662(15) 0.03030(16) 0.01107(11) 0.01568(11) 0.00971(10)
O2 0.0298(9) 0.0499(12) 0.0390(11) 0.0253(9) -0.0078(8) -0.0088(9)
O3 0.0345(9) 0.0513(12) 0.0317(9) -0.0204(8) 0.0225(8) -0.0210(9)
O4 0.0182(7) 0.0382(9) 0.0227(7) 0.0066(7) 0.0067(5) 0.0027(6)
O5 0.0240(8) 0.0312(9) 0.0212(7) 0.0007(6) 0.0102(6) 0.0062(6)
O6 0.0275(8) 0.0309(9) 0.0265(8) 0.0024(7) 0.0117(7) -0.0061(7)
N1 0.0202(8) 0.0239(9) 0.0177(8) 0.0002(6) 0.0072(6) -0.0017(6)
N2 0.0189(8) 0.0243(8) 0.0150(7) 0.0010(6) 0.0070(6) 0.0001(6)
C1 0.0193(9) 0.0253(10) 0.0263(10) 0.0082(8) 0.0088(8) 0.0025(8)
C2 0.0195(9) 0.0201(9) 0.0190(9) 0.0010(7) 0.0062(7) 0.0010(7)
C3 0.0257(10) 0.0232(10) 0.0199(10) 0.0010(8) 0.0051(8) 0.0045(8)
C4 0.0341(12) 0.0286(11) 0.0192(10) 0.0041(8) 0.0017(9) 0.0072(9)
C5 0.0479(16) 0.0343(13) 0.0271(12) -0.0020(10) -0.0065(11) 0.0096(12)
C6 0.059(2) 0.0528(19) 0.0270(13) 0.0027(13) -0.0085(13) 0.0180(16)
C7 0.066(2) 0.068(2) 0.0467(19) 0.0362(18) -0.0020(17) 0.0117(19)
C8 0.054(2) 0.058(2) 0.064(2) 0.0396(19) -0.0013(17) -0.0042(17)
C9 0.0338(13) 0.0467(16) 0.0394(15) 0.0234(13) 0.0026(11) 0.0002(12)
C10 0.0238(10) 0.0369(13) 0.0243(11) -0.0062(9) 0.0098(8) -0.0074(9)
C11 0.0350(13) 0.0476(16) 0.0306(12) -0.0131(11) 0.0162(10) -0.0196(12)
C12 0.0186(9) 0.0236(9) 0.0193(8) 0.0034(7) 0.0086(5) 0.0013(7)
C13 0.0176(8) 0.0220(9) 0.0175(9) 0.0037(7) 0.0067(7) 0.0021(7)
C14 0.0215(10) 0.0287(10) 0.0210(10) -0.0005(8) 0.0062(8) 0.0017(8)
C15 0.0204(10) 0.0305(11) 0.0280(11) 0.0035(9) 0.0029(8) 0.0004(8)
C16 0.0210(11) 0.0489(17) 0.0615(19) -0.0219(15) -0.0010(12) 0.0052(11)
C17 0.0220(13) 0.055(2) 0.101(3) -0.025(2) 0.0026(16) 0.0084(13)
C18 0.0215(12) 0.0461(17) 0.068(2) 0.0151(16) -0.0036(13) 0.0004(11)
C19 0.0265(13) 0.067(2) 0.0371(15) 0.0140(14) -0.0041(11) -0.0110(13)
C20 0.0274(12) 0.0604(19) 0.0253(12) -0.0006(12) 0.0010(9) -0.0059(12)
C21 0.0204(9) 0.0260(10) 0.0192(9) -0.0010(8) 0.0060(7) 0.0007(8)
C22 0.0385(13) 0.0340(13) 0.0278(12) -0.0076(10) 0.0150(10) -0.0021(10)
N3 0.0554(9) 0.0780(12) 0.0587(9) -0.0177(8) 0.0099(7) -0.0126(7)
C23 0.0554(9) 0.0780(12) 0.0587(9) -0.0177(8) 0.0099(7) -0.0126(7)
C24 0.0554(9) 0.0780(12) 0.0587(9) -0.0177(8) 0.0099(7) -0.0126(7)
C25 0.0554(9) 0.0780(12) 0.0587(9) -0.0177(8) 0.0099(7) -0.0126(7)
C26 0.0554(9) 0.0780(12) 0.0587(9) -0.0177(8) 0.0099(7) -0.0126(7)
C27 0.0554(9) 0.0780(12) 0.0587(9) -0.0177(8) 0.0099(7) -0.0126(7)

loop_
_atom_type_symbol
_atom_type_description
_atom_type_scat_dispersion_real
_atom_type_scat_dispersion_imag
_atom_type_scat_source
C C 0.0033 0.0016 'International Tables Vol C Tables 4.2.6.8 and 6.1.1.4'
H H 0.0000 0.0000 'International Tables Vol C Tables 4.2.6.8 and 6.1.1.4'
N N 0.0061 0.0033 'International Tables Vol C Tables 4.2.6.8 and 6.1.1.4'
O O 0.0106 0.0060 'International Tables Vol C Tables 4.2.6.8 and 6.1.1.4'
Zn Zn 0.2839 1.4301 'International Tables Vol C Tables 4.2.6.8 and 6.1.1.4'

loop_
_geom_angle_atom_site_label_1
_geom_angle_atom_site_label_2
_geom_angle_atom_site_label_3
_geom_angle
_geom_angle_site_symmetry_1
_geom_angle_site_symmetry_3
_geom_angle_publ_flag
C1 O1 Zn1 104.33(14) . . ?
O5 Zn1 O1 127.65(7) . . ?
O5 Zn1 O3 99.41(7) . 2_546 ?
O1 Zn1 O3 118.54(8) . 2_546 ?
O5 Zn1 N3 114.63(12) . . ?
O1 Zn1 N3 93.87(13) . . ?
O3 Zn1 N3 100.08(13) 2_546 . ?
O5 Zn1 C1 108.20(7) . . ?
O1 Zn1 C1 28.32(7) . . ?
O3 Zn1 C1 109.40(8) 2_546 . ?
N3 Zn1 C1 122.18(13) . . ?
C10 O3 Zn1 129.24(17) . 2_556 ?
C12 O5 Zn1 108.11(14) . . ?
C10 N1 C2 121.22(19) . . ?
C10 N1 H1 119.4 . . ?
C2 N1 H1 119.4 . . ?
C21 N2 C13 120.63(18) . . ?
C21 N2 H2 119.7 . . ?
C13 N2 H2 119.7 . . ?
O2 C1 O1 122.1(2) . . ?
O2 C1 C2 120.3(2) . . ?
O1 C1 C2 117.53(19) . . ?
O2 C1 Zn1 74.97(14) . . ?
O1 C1 Zn1 47.35(11) . . ?
C2 C1 Zn1 162.51(16) . . ?
C3 C2 N1 124.9(2) . . ?
C3 C2 C1 119.5(2) . . ?
N1 C2 C1 115.33(18) . . ?
C2 C3 C4 131.8(2) . . ?
C2 C3 H3 114.1 . . ?
C4 C3 H3 114.1 . . ?
C9 C4 C5 117.4(2) . . ?
C9 C4 C3 125.0(2) . . ?
C5 C4 C3 117.6(2) . . ?
C6 C5 C4 121.7(3) . . ?
C6 C5 H5 119.2 . . ?
C4 C5 H5 119.2 . . ?
C7 C6 C5 119.7(3) . . ?
C7 C6 H6 120.1 . . ?
C5 C6 H6 120.1 . . ?
C6 C7 C8 119.8(3) . . ?
C6 C7 H7 120.1 . . ?
C8 C7 H7 120.1 . . ?
C7 C8 C9 120.5(4) . . ?
C7 C8 H8 119.8 . . ?
C9 C8 H8 119.8 . . ?
C8 C9 C4 120.9(3) . . ?
C8 C9 H9 119.5 . . ?
C4 C9 H9 119.5 . . ?
O3 C10 N1 120.4(2) . . ?
O3 C10 C11 122.5(2) . . ?
N1 C10 C11 117.1(2) . . ?
C10 C11 H11A 109.5 . . ?
C10 C11 H11B 109.5 . . ?
H11A C11 H11B 109.5 . . ?
C10 C11 H11C 109.5 . . ?
H11A C11 H11C 109.5 . . ?
H11B C11 H11C 109.5 . . ?
O4 C12 O5 123.5(2) . . ?
O4 C12 C13 119.69(19) . . ?
O5 C12 C13 116.78(18) . . ?
C14 C13 N2 124.38(19) . . ?
C14 C13 C12 120.3(2) . . ?
N2 C13 C12 115.13(18) . . ?
C13 C14 C15 130.8(2) . . ?
C13 C14 H14 114.6 . . ?
C15 C14 H14 114.6 . . ?
C16 C15 C20 117.7(2) . . ?
C16 C15 C14 125.4(2) . . ?
C20 C15 C14 116.9(2) . . ?
C15 C16 C17 120.3(3) . . ?
C15 C16 H16 119.8 . . ?
C17 C16 H16 119.8 . . ?
C18 C17 C16 121.3(3) . . ?
C18 C17 H17 119.4 . . ?
C16 C17 H17 119.4 . . ?
C19 C18 C17 119.0(3) . . ?
C19 C18 H18 120.5 . . ?
C17 C18 H18 120.5 . . ?
C18 C19 C20 120.7(3) . . ?
C18 C19 H19 119.7 . . ?
C20 C19 H19 119.7 . . ?
C19 C20 C15 120.9(3) . . ?
C19 C20 H20 119.6 . . ?
C15 C20 H20 119.6 . . ?
O6 C21 N2 121.5(2) . . ?
O6 C21 C22 122.2(2) . . ?
N2 C21 C22 116.4(2) . . ?
C21 C22 H22A 109.5 . . ?
C21 C22 H22B 109.5 . . ?
H22A C22 H22B 109.5 . . ?
C21 C22 H22C 109.5 . . ?
H22A C22 H22C 109.5 . . ?
H22B C22 H22C 109.5 . . ?
C23 N3 C27 118.3(4) . . ?
C23 N3 Zn1 122.7(3) . . ?
C27 N3 Zn1 119.0(3) . . ?
N3 C23 C24 120.8(4) . . ?
N3 C23 H23 119.6 . . ?
C24 C23 H23 119.6 . . ?
C25 C24 C23 124.4(5) . . ?
C25 C24 H24 117.8 . . ?
C23 C24 H24 117.8 . . ?
C24 C25 C26 116.3(4) . . ?
C24 C25 H25 121.9 . . ?
C26 C25 H25 121.9 . . ?
C25 C26 C27 118.6(4) . . ?
C25 C26 H26 120.7 . . ?
C27 C26 H26 120.7 . . ?
N3 C27 C26 121.4(5) . . ?
N3 C27 H27 119.3 . . ?
C26 C27 H27 119.3 . . ?

loop_
_geom_bond_atom_site_label_1
_geom_bond_atom_site_label_2
_geom_bond_distance
_geom_bond_site_symmetry_2
_geom_bond_publ_flag
O1 C1 1.272(3) . ?
O1 Zn1 1.9724(17) . ?
Zn1 O5 1.9557(16) . ?
Zn1 O3 2.0098(18) 2_546 ?
Zn1 N3 2.122(3) . ?
Zn1 C1 2.598(2) . ?
O2 C1 1.231(3) . ?
O3 C10 1.255(3) . ?
O4 C12 1.249(3) . ?
O5 C12 1.283(3) . ?
O6 C21 1.239(3) . ?
N1 C10 1.340(3) . ?
N1 C2 1.418(3) . ?
N1 H1 0.8800 . ?
N2 C21 1.346(3) . ?
N2 C13 1.420(3) . ?
N2 H2 0.8800 . ?
C1 C2 1.510(3) . ?
C2 C3 1.340(3) . ?
C3 C4 1.464(3) . ?
C3 H3 0.9500 . ?
C4 C9 1.389(4) . ?
C4 C5 1.393(4) . ?
C5 C6 1.389(4) . ?
C5 H5 0.9500 . ?
C6 C7 1.367(6) . ?
C6 H6 0.9500 . ?
C7 C8 1.381(5) . ?
C7 H7 0.9500 . ?
C8 C9 1.384(4) . ?
C8 H8 0.9500 . ?
C9 H9 0.9500 . ?
C10 C11 1.499(3) . ?
C11 H11A 0.9800 . ?
C11 H11B 0.9800 . ?
C11 H11C 0.9800 . ?
C12 C13 1.512(3) . ?
C13 C14 1.340(3) . ?
C14 C15 1.468(3) . ?
C14 H14 0.9500 . ?
C15 C16 1.388(4) . ?
C15 C20 1.408(4) . ?
C16 C17 1.394(4) . ?
C16 H16 0.9500 . ?
C17 C18 1.382(5) . ?
C17 H17 0.9500 . ?
C18 C19 1.366(6) . ?
C18 H18 0.9500 . ?
C19 C20 1.393(4) . ?
C19 H19 0.9500 . ?
C20 H20 0.9500 . ?
C21 C22 1.504(3) . ?
C22 H22A 0.9800 . ?
C22 H22B 0.9800 . ?
C22 H22C 0.9800 . ?
N3 C23 1.315(6) . ?
N3 C27 1.339(6) . ?
C23 C24 1.354(6) . ?
C23 H23 0.9500 . ?
C24 C25 1.314(6) . ?
C24 H24 0.9500 . ?
C25 C26 1.387(7) . ?
C25 H25 0.9500 . ?
C26 C27 1.405(6) . ?
C26 H26 0.9500 . ?
C27 H27 0.9500 . ?
